data_7248789
loop_
_publ_author_name
'Marttinen, Antti'
'Lahtinen, Manu'

_publ_section_title
;
 Aqueous syntheses of anthracene-based mixed-ligand coordination polymers
 and their structural and optical properties
;
_journal_issue 25
_journal_name_full CrystEngComm
_journal_page_first 3388
_journal_page_last 3400
_journal_paper_doi 10.1039/D4CE00399C
_journal_volume 26
_journal_year 2024
_chemical_formula_moiety 'C56 H38 N10 Ni2 O8, 5(H2 O)'
_chemical_formula_sum 'C56 H48 N10 Ni2 O13'
_chemical_formula_weight 1186.46
_space_group_crystal_system monoclinic
_space_group_IT_number 14
_space_group_name_Hall '-P 2yn'
_space_group_name_H-M_alt 'P 1 21/n 1'
_atom_sites_solution_hydrogens mixed
_atom_sites_solution_primary dual
_audit_creation_date 2023-11-20
_audit_creation_method
;
Olex2 1.5
(compiled 2023.08.24 svn.re1ec1418 for OlexSys, GUI svn.r6817)
;
_audit_update_record
;
2023-11-21 deposited with the CCDC.	2024-06-06 downloaded from the CCDC.
;
_cell_angle_alpha 90
_cell_angle_beta 96.771(2)
_cell_angle_gamma 90
_cell_formula_units_Z 2
_cell_length_a 10.1841(2)
_cell_length_b 22.1378(4)
_cell_length_c 12.2623(2)
_cell_measurement_reflns_used 8745
_cell_measurement_temperature 120.01(10)
_cell_measurement_theta_max 75.5680
_cell_measurement_theta_min 4.1240
_cell_volume 2745.30(9)
_computing_cell_refinement 'CrysAlisPro 1.171.42.49 (Rigaku OD, 2022)'
_computing_data_collection 'CrysAlisPro 1.171.42.49 (Rigaku OD, 2022)'
_computing_data_reduction 'CrysAlisPro 1.171.42.49 (Rigaku OD, 2022)'
_computing_molecular_graphics 'Olex2 1.5 (Dolomanov et al., 2009)'
_computing_publication_material 'Olex2 1.5 (Dolomanov et al., 2009)'
_computing_structure_refinement 'SHELXL 2013/4 (Sheldrick, 2015)'
_computing_structure_solution 'SHELXT 2014/4 (Sheldrick, 2014)'
_diffrn_ambient_environment N~2~
_diffrn_ambient_temperature 120.01(10)
_diffrn_detector 'Hybrid Pixel Array Detector'
_diffrn_detector_area_resol_mean 10.0000
_diffrn_detector_type 'HyPix-Arc 100'
_diffrn_measured_fraction_theta_full 1.000
_diffrn_measured_fraction_theta_max 0.995
_diffrn_measurement_details
;
List of Runs (angles in degrees, time in seconds):

  # Type    Start    End  Width  t~exp~   \w     \q     \k     \f   Frames
#--------------------------------------------------------------------------
  1  \w    -83.00 -51.00   1.00   14.00    --  -48.63 -44.00 174.00   32
  2  \w    -23.00  29.00   1.00   14.00    --  -48.63  44.00 -35.00   52
  3  \w     51.00  96.00   1.00   14.00    --   49.50  44.00 -35.00   45
  4  \w    -28.00  53.00   1.00   14.00    --   49.50 -44.00 174.00   81
  5  \w   -125.00 -99.00   1.00   36.00    --  -88.21 -44.00 174.00   26
  6  \w    -45.00 -17.00   1.00   36.00    --  -88.21  44.00 -35.00   28
  7  \w    125.00 175.00   1.00   36.00    --  104.82  44.00 -35.00   50
  8  \w     27.00  52.00   1.00   36.00    --  104.82 -44.00 174.00   25
  9  \w   -120.00 -74.00   1.00   14.00    --  -48.63-125.00 -30.00   46
 10  \w    -38.00 -11.00   1.00   36.00    --  -88.21  45.00 -90.00   27
 11  \w    -44.00 -11.00   1.00   36.00    --  -88.21  45.00  60.00   33
 12  \w   -127.00 -87.00   1.00   36.00    --  -88.21 -95.00 -60.00   40
 13  \w    -47.00 -22.00   1.00   36.00    --  -88.21  45.00 -60.00   25
 14  \w    -44.00 -15.00   1.00   36.00    --  -88.21  45.00  90.00   29
 15  \w    -41.00 -10.00   1.00   36.00    --  -88.21  45.00  30.00   31
 16  \w    -46.00 -13.00   1.00   36.00    --  -88.21  45.00   0.00   33
 17  \w    -47.00 -11.00   1.00   36.00    --  -88.21  45.00-120.00   36
 18  \w    -62.00 -15.00   1.00   36.00    --  -88.21  61.00 120.00   47
 19  \w    127.00 175.00   1.00   36.00    --  104.82  30.00   0.00   48
 20  \w     44.00  70.00   1.00   36.00    --  104.82 -95.00 150.00   26
 21  \w    138.00 171.00   1.00   36.00    --  104.82  45.00-150.00   33
 22  \w     49.00  74.00   1.00   36.00    --  104.82 -61.00-150.00   25
 23  \w     39.00  95.00   1.00   36.00    --  104.82 -95.00  30.00   56
 24  \w     48.00  77.00   1.00   36.00    --  104.82 -77.00-150.00   29
 25  \w     95.00 121.00   1.00   36.00    --  104.82  45.00-150.00   26
 26  \w     27.00  53.00   1.00   36.00    --  104.82 -45.00 120.00   26
 27  \w     57.00  94.00   1.00   36.00    --  104.82 -95.00  90.00   37
 28  \w     32.00  74.00   1.00   36.00    --  104.82 -61.00  30.00   42
 29  \w    132.00 158.00   1.00   36.00    --  104.82 125.00  30.00   26
 30  \w     38.00  64.00   1.00   36.00    --  104.82 -95.00 -30.00   26
 31  \w     67.00 102.00   1.00   36.00    --  104.82 -95.00 -30.00   35
 32  \w     54.00 131.00   1.00   36.00    --  104.82  15.00 -30.00   77
 33  \w    140.00 166.00   1.00   36.00    --  104.82  30.00  90.00   26
 34  \w     80.00 105.00   1.00   36.00    --  104.82 -95.00 150.00   25
 35  \w    137.00 162.00   1.00   36.00    --  104.82  30.00-120.00   25
 36  \w     95.00 167.00   1.00   36.00    --  104.82  15.00  60.00   72
 37  \w     41.00  67.00   1.00   36.00    --  104.82 -61.00  60.00   26
 38  \w     59.00  85.00   1.00   36.00    --  104.82  15.00 150.00   26
 39  \w    103.00 133.00   1.00   36.00    --  104.82  30.00-120.00   30
 40  \w     41.00  67.00   1.00   36.00    --  104.82  15.00  60.00   26
 41  \w    100.00 178.00   1.00   36.00    --  104.82  15.00 150.00   78
 42  \w     95.00 120.00   1.00   36.00    --  104.82  45.00  90.00   25
 43  \w     28.00  54.00   1.00   36.00    --  104.82 -45.00  90.00   26
 44  \w     88.00 114.00   1.00   36.00    --  104.82 125.00  30.00   26
 45  \w     27.00  52.00   1.00   36.00    --  104.82 -45.00 -30.00   25
 46  \w     27.00  52.00   1.00   36.00    --  104.82 -45.00   0.00   25
;
_diffrn_measurement_device 'four-circle diffractometer'
_diffrn_measurement_device_type 'XtaLAB Synergy R, HyPix-Arc 100'
_diffrn_measurement_method '\w scans'
_diffrn_orient_matrix_type 'CrysAlisPro convention (1999,Acta A55,543-557)'
_diffrn_orient_matrix_UB_11 -0.0082104000
_diffrn_orient_matrix_UB_12 0.0140450000
_diffrn_orient_matrix_UB_13 0.1220491000
_diffrn_orient_matrix_UB_21 0.1294561000
_diffrn_orient_matrix_UB_22 0.0364372000
_diffrn_orient_matrix_UB_23 0.0049829000
_diffrn_orient_matrix_UB_31 -0.0798503000
_diffrn_orient_matrix_UB_32 0.0576151000
_diffrn_orient_matrix_UB_33 -0.0328849000
_diffrn_radiation_monochromator mirror
_diffrn_radiation_probe x-ray
_diffrn_radiation_type 'Cu K\a'
_diffrn_radiation_wavelength 1.54184
_diffrn_reflns_av_R_equivalents 0.0848
_diffrn_reflns_av_unetI/netI 0.0517
_diffrn_reflns_Laue_measured_fraction_full 1.000
_diffrn_reflns_Laue_measured_fraction_max 0.995
_diffrn_reflns_limit_h_max 12
_diffrn_reflns_limit_h_min -12
_diffrn_reflns_limit_k_max 27
_diffrn_reflns_limit_k_min -25
_diffrn_reflns_limit_l_max 15
_diffrn_reflns_limit_l_min -15
_diffrn_reflns_number 30247
_diffrn_reflns_point_group_measured_fraction_full 1.000
_diffrn_reflns_point_group_measured_fraction_max 0.995
_diffrn_reflns_theta_full 67.684
_diffrn_reflns_theta_max 76.555
_diffrn_reflns_theta_min 3.994
_diffrn_source 'Rotating-anode X-ray tube'
_diffrn_source_type 'PhotonJet R (Cu) X-ray Source'
_exptl_absorpt_coefficient_mu 1.477
_exptl_absorpt_correction_T_max 1.000
_exptl_absorpt_correction_T_min 0.946
_exptl_absorpt_correction_type gaussian
_exptl_absorpt_process_details
;
CrysAlisPro 1.171.42.49 (Rigaku Oxford Diffraction, 2022)
Numerical absorption correction based on gaussian integration over
a multifaceted crystal model
Empirical absorption correction using spherical harmonics,
implemented in SCALE3 ABSPACK scaling algorithm.
;
_exptl_crystal_colour 'light green'
_exptl_crystal_colour_modifier light
_exptl_crystal_colour_primary green
_exptl_crystal_density_diffrn 1.435
_exptl_crystal_description plank
_exptl_crystal_F_000 1228
_exptl_crystal_size_max 0.12
_exptl_crystal_size_mid 0.021
_exptl_crystal_size_min 0.01
_refine_diff_density_max 0.513
_refine_diff_density_min -0.609
_refine_diff_density_rms 0.077
_refine_ls_extinction_method none
_refine_ls_goodness_of_fit_ref 1.082
_refine_ls_hydrogen_treatment mixed
_refine_ls_matrix_type full
_refine_ls_number_parameters 399
_refine_ls_number_reflns 5747
_refine_ls_number_restraints 8
_refine_ls_restrained_S_all 1.083
_refine_ls_R_factor_all 0.0891
_refine_ls_R_factor_gt 0.0572
_refine_ls_shift/su_max 0.000
_refine_ls_shift/su_mean 0.000
_refine_ls_structure_factor_coef Fsqd
_refine_ls_weighting_details 'w=1/[\s^2^(Fo^2^)+(0.0494P)^2^+4.2789P] where P=(Fo^2^+2Fc^2^)/3'
_refine_ls_weighting_scheme calc
_refine_ls_wR_factor_gt 0.1235
_refine_ls_wR_factor_ref 0.1377
_reflns_Friedel_coverage 0.000
_reflns_number_gt 4147
_reflns_number_total 5747
_reflns_threshold_expression 'I > 2\s(I)'
_cod_data_source_file d4ce00399c2.cif
_cod_data_source_block ebj-165-b_1r_abs
_cod_depositor_comments 'Adding full bibliography for 7248786--7248794.cif.'
_cod_database_code 7248789
_shelxl_version_number 2013-4
_chemical_oxdiff_formula 'C20 H20 N6 Ni1 O4'
_chemical_oxdiff_usercomment 'no. 60'
_shelx_space_group_comment
;
The symmetry employed for this shelxl refinement is uniquely defined
by the following loop, which should always be used as a source of
symmetry information in preference to the above space-group names.
They are only intended as comments.
;
_shelx_estimated_absorpt_t_max 0.985
_shelx_estimated_absorpt_t_min 0.843
_olex2_refinement_description
;
1. Fixed Uiso
 At 1.2 times of:
  All C(H) groups
 At 1.5 times of:
  All O(H,H) groups
2. Restrained distances
 N22-H22B = N22-H22A
 0.99 with sigma of 0.02
3. Uiso/Uaniso restraints and constraints
Uanis(O40A) \\sim Ueq: with sigma of 0.01 and sigma for terminal atoms of 0.02
4. Others
 Fixed Sof: O38B(0.3) H38A(0.3) H38B(0.3) O38A(0.7) H38C(0.7) H38D(0.7)
 O40A(0.5) H40A(0.5) H40B(0.5)
5.a Free rotating group:
 O39(H39A,H39B), O38B(H38A,H38B), O38A(H38C,H38D), O40A(H40A,H40B)
5.b Aromatic/amide H refined with riding coordinates:
 C17(H17), C27(H27), C19(H19), C21(H21), C2(H2), C8(H8), C36(H36), C11(H11),
 C4(H4), C33(H33), C5(H5), C30(H30), C9(H9), C10(H10), C29(H29), C35(H35),
 C34(H34)
;
_olex2_submission_special_instructions 'No special instructions were received'
_oxdiff_exptl_absorpt_empirical_details
;
Empirical correction (ABSPACK) includes:
- Absorption correction using spherical harmonics
- Frame scaling
;
_oxdiff_exptl_absorpt_empirical_full_max 2.054
_oxdiff_exptl_absorpt_empirical_full_min 0.561

loop_
_space_group_symop_operation_xyz
'x, y, z'
'-x+1/2, y+1/2, -z+1/2'
'-x, -y, -z'
'x-1/2, -y-1/2, z-1/2'

loop_
_atom_site_label
_atom_site_type_symbol
_atom_site_fract_x
_atom_site_fract_y
_atom_site_fract_z
_atom_site_U_iso_or_equiv
_atom_site_adp_type
_atom_site_occupancy
_atom_site_site_symmetry_order
_atom_site_calc_flag
_atom_site_refinement_flags_posn
_atom_site_refinement_flags_adp
_atom_site_refinement_flags_occupancy
_atom_site_disorder_assembly
_atom_site_disorder_group
Ni1 Ni 0.30694(5) 0.28521(2) 0.62713(4) 0.01859(14) Uani 1 1 d . . . . .
O13 O 0.4981(2) 0.27103(10) 0.68176(19) 0.0242(5) Uani 1 1 d . . . . .
O24 O 1.1020(2) 0.29019(10) 0.61657(17) 0.0227(5) Uani 1 1 d . . . . .
O25 O 1.2027(2) 0.25445(11) 0.77192(19) 0.0285(5) Uani 1 1 d . . . . .
O15 O 0.6126(2) 0.33426(12) 0.5862(2) 0.0365(6) Uani 1 1 d . . . . .
O39 O 1.5292(3) 0.12896(13) 0.9547(2) 0.0395(6) Uani 1 1 d G . . . .
H39A H 1.5370 0.1542 1.0095 0.059 Uiso 1 1 d G U . . .
H39B H 1.4454 0.1295 0.9305 0.059 Uiso 1 1 d G U . . .
N26 N 0.3178(3) 0.37082(12) 0.6918(2) 0.0236(6) Uani 1 1 d . . . . .
N3 N 0.3557(3) 0.10570(12) 0.5366(2) 0.0279(6) Uani 1 1 d . . . . .
N1 N 0.2968(3) 0.19770(12) 0.5747(2) 0.0229(6) Uani 1 1 d . . . . .
N22 N 0.8214(3) 0.17592(13) 0.9717(2) 0.0245(6) Uani 1 1 d D . . . .
N28 N 0.3785(3) 0.44298(13) 0.8097(2) 0.0264(6) Uani 1 1 d . . . . .
C18 C 0.8316(3) 0.21325(14) 0.8771(2) 0.0211(6) Uani 1 1 d . . . . .
C17 C 0.7185(3) 0.23576(14) 0.8161(3) 0.0212(6) Uani 1 1 d . . . . .
H17 H 0.6339 0.2269 0.8376 0.025 Uiso 1 1 calc R U . . .
C14 C 0.6039(3) 0.29513(14) 0.6578(3) 0.0213(6) Uani 1 1 d . . . . .
C16 C 0.7284(3) 0.27130(14) 0.7237(2) 0.0202(6) Uani 1 1 d . . . . .
C20 C 0.9658(3) 0.26016(15) 0.7515(3) 0.0218(6) Uani 1 1 d . . . . .
C27 C 0.3992(3) 0.38539(15) 0.7789(3) 0.0255(7) Uani 1 1 d . . . . .
H27 H 0.4637 0.3591 0.8153 0.031 Uiso 1 1 calc R U . . .
C19 C 0.9555(3) 0.22626(15) 0.8459(3) 0.0231(7) Uani 1 1 d . . . . .
H19 H 1.0331 0.2120 0.8888 0.028 Uiso 1 1 calc R U . . .
C31 C 0.4409(3) 0.47181(14) 0.9067(3) 0.0230(7) Uani 1 1 d . . . . .
C32 C 0.5313(3) 0.51840(15) 0.8946(3) 0.0245(7) Uani 1 1 d . . . . .
C37 C 0.4074(3) 0.45234(14) 1.0084(3) 0.0242(7) Uani 1 1 d . . . . .
C21 C 0.8520(3) 0.28307(14) 0.6907(2) 0.0202(6) Uani 1 1 d . . . . .
H21 H 0.8590 0.3066 0.6269 0.024 Uiso 1 1 calc R U . . .
C2 C 0.3973(3) 0.16107(14) 0.5676(3) 0.0252(7) Uani 1 1 d . . . . .
H2 H 0.4875 0.1725 0.5827 0.030 Uiso 1 1 calc R U . . .
C7 C 0.4991(3) 0.02228(15) 0.6095(3) 0.0272(7) Uani 1 1 d . . . . .
C23 C 1.0974(3) 0.26903(15) 0.7129(3) 0.0230(7) Uani 1 1 d . . . . .
C6 C 0.4337(3) 0.05259(14) 0.5184(3) 0.0267(7) Uani 1 1 d . . . . .
C12 C 0.4326(3) 0.03298(15) 0.4104(3) 0.0281(7) Uani 1 1 d . . . . .
C8 C 0.5019(4) 0.04298(16) 0.7199(3) 0.0325(8) Uani 1 1 d . . . . .
H8 H 0.4592 0.0798 0.7341 0.039 Uiso 1 1 calc R U . . .
C36 C 0.6851(3) 0.59549(15) 0.9798(3) 0.0303(8) Uani 1 1 d . . . . .
H36 H 0.7275 0.6154 1.0431 0.036 Uiso 1 1 calc R U . . .
C11 C 0.6300(4) -0.06537(16) 0.6820(3) 0.0327(8) Uani 1 1 d . . . . .
H11 H 0.6736 -0.1024 0.6705 0.039 Uiso 1 1 calc R U . . .
C4 C 0.2205(3) 0.10699(16) 0.5216(3) 0.0318(8) Uani 1 1 d . . . . .
H4 H 0.1632 0.0743 0.4991 0.038 Uiso 1 1 calc R U . . .
C33 C 0.5656(4) 0.53702(16) 0.7905(3) 0.0308(8) Uani 1 1 d . . . . .
H33 H 0.5268 0.5175 0.7256 0.037 Uiso 1 1 calc R U . . .
C5 C 0.1844(3) 0.16384(15) 0.5451(3) 0.0293(7) Uani 1 1 d . . . . .
H5 H 0.0960 0.1782 0.5418 0.035 Uiso 1 1 calc R U . . .
C30 C 0.2413(4) 0.42102(16) 0.6653(3) 0.0332(8) Uani 1 1 d . . . . .
H30 H 0.1730 0.4237 0.6057 0.040 Uiso 1 1 calc R U . . .
O38B O 1.2704(10) 0.1251(5) 0.8322(10) 0.043(2) Uani 0.3 1 d G . P A 2
H38A H 1.1954 0.1094 0.8447 0.065 Uiso 0.3 1 d G U P A 2
H38B H 1.2520 0.1629 0.8177 0.065 Uiso 0.3 1 d G U P A 2
C9 C 0.5646(4) 0.01101(17) 0.8051(3) 0.0348(8) Uani 1 1 d . . . . .
H9 H 0.5656 0.0257 0.8780 0.042 Uiso 1 1 calc R U . . .
C10 C 0.6289(4) -0.04456(17) 0.7857(3) 0.0371(9) Uani 1 1 d . . . . .
H10 H 0.6712 -0.0671 0.8458 0.044 Uiso 1 1 calc R U . . .
C29 C 0.2779(4) 0.46615(17) 0.7369(3) 0.0348(9) Uani 1 1 d . . . . .
H29 H 0.2416 0.5057 0.7370 0.042 Uiso 1 1 calc R U . . .
C35 C 0.7120(4) 0.61221(17) 0.8785(3) 0.0370(9) Uani 1 1 d . . . . .
H35 H 0.7715 0.6446 0.8714 0.044 Uiso 1 1 calc R U . . .
C34 C 0.6532(4) 0.58248(17) 0.7835(3) 0.0370(9) Uani 1 1 d . . . . .
H34 H 0.6754 0.5945 0.7136 0.044 Uiso 1 1 calc R U . . .
O38A O 1.2579(4) 0.1437(2) 0.8930(4) 0.0441(10) Uani 0.7 1 d G . P B 1
H38C H 1.2439 0.1770 0.8557 0.066 Uiso 0.7 1 d G U P B 1
H38D H 1.2227 0.1501 0.9533 0.066 Uiso 0.7 1 d G U P B 1
H22A H 0.740(3) 0.1528(19) 0.964(4) 0.053(13) Uiso 1 1 d D . . . .
H22B H 0.900(4) 0.151(2) 0.992(4) 0.076(17) Uiso 1 1 d D . . . .
O40A O 1.0438(12) 0.0625(4) 0.9752(7) 0.099(3) Uani 0.5 1 d G U P C 1
H40A H 1.0296 0.0399 1.0307 0.149 Uiso 0.5 1 d G U P C 1
H40B H 1.1295 0.0644 0.9783 0.149 Uiso 0.5 1 d G U P C 1

loop_
_atom_site_aniso_label
_atom_site_aniso_U_11
_atom_site_aniso_U_22
_atom_site_aniso_U_33
_atom_site_aniso_U_23
_atom_site_aniso_U_13
_atom_site_aniso_U_12
Ni1 0.0149(2) 0.0195(3) 0.0211(3) -0.0031(2) 0.00100(18) 0.0005(2)
O13 0.0154(10) 0.0236(12) 0.0329(12) -0.0013(9) 0.0007(9) 0.0000(9)
O24 0.0175(10) 0.0285(12) 0.0228(10) 0.0035(9) 0.0048(8) 0.0015(9)
O25 0.0172(11) 0.0409(14) 0.0270(12) 0.0045(10) 0.0009(9) 0.0049(10)
O15 0.0240(12) 0.0382(14) 0.0460(15) 0.0183(12) -0.0018(11) 0.0022(11)
O39 0.0324(14) 0.0428(16) 0.0411(15) -0.0143(12) -0.0040(12) 0.0044(12)
N26 0.0214(13) 0.0229(14) 0.0257(14) -0.0074(11) -0.0006(11) 0.0036(11)
N3 0.0246(14) 0.0179(13) 0.0402(16) -0.0004(12) 0.0001(12) -0.0036(11)
N1 0.0176(13) 0.0212(13) 0.0299(14) -0.0038(11) 0.0027(10) -0.0008(10)
N22 0.0255(15) 0.0271(15) 0.0220(13) 0.0040(11) 0.0076(11) 0.0055(12)
N28 0.0265(15) 0.0239(14) 0.0275(14) -0.0071(11) -0.0024(11) 0.0058(11)
C18 0.0213(15) 0.0221(15) 0.0204(14) 0.0001(13) 0.0044(11) 0.0034(13)
C17 0.0173(15) 0.0217(15) 0.0250(15) -0.0022(12) 0.0048(12) 0.0003(12)
C14 0.0145(14) 0.0235(16) 0.0251(15) -0.0020(13) -0.0010(12) 0.0017(12)
C16 0.0155(14) 0.0221(16) 0.0230(14) -0.0017(12) 0.0018(11) 0.0010(12)
C20 0.0185(15) 0.0255(16) 0.0214(14) 0.0007(12) 0.0022(12) 0.0015(12)
C27 0.0264(16) 0.0223(16) 0.0266(16) -0.0044(13) -0.0016(13) 0.0030(13)
C19 0.0188(15) 0.0280(17) 0.0221(14) 0.0017(13) 0.0014(12) 0.0048(12)
C31 0.0244(16) 0.0180(15) 0.0257(16) -0.0049(12) -0.0004(13) 0.0033(12)
C32 0.0262(16) 0.0204(16) 0.0262(16) -0.0021(13) 0.0009(13) 0.0077(13)
C37 0.0249(16) 0.0187(15) 0.0283(17) -0.0028(13) 0.0003(13) 0.0025(12)
C21 0.0185(14) 0.0211(15) 0.0208(14) 0.0004(12) 0.0011(11) -0.0016(12)
C2 0.0201(16) 0.0198(16) 0.0358(18) -0.0037(13) 0.0033(13) -0.0012(12)
C7 0.0255(17) 0.0197(16) 0.0365(18) -0.0032(14) 0.0036(14) -0.0017(13)
C23 0.0168(15) 0.0256(16) 0.0261(16) 0.0003(13) 0.0000(12) -0.0001(12)
C6 0.0251(17) 0.0153(15) 0.0400(19) -0.0039(14) 0.0055(14) 0.0005(13)
C12 0.0285(18) 0.0163(16) 0.0395(19) 0.0003(14) 0.0047(14) -0.0012(13)
C8 0.0325(19) 0.0253(18) 0.040(2) -0.0041(15) 0.0051(16) -0.0011(15)
C36 0.0254(17) 0.0209(16) 0.044(2) -0.0034(15) 0.0031(15) 0.0013(13)
C11 0.038(2) 0.0190(17) 0.041(2) 0.0015(15) 0.0031(16) 0.0019(14)
C4 0.0240(17) 0.0215(17) 0.049(2) -0.0041(15) 0.0019(15) -0.0041(13)
C33 0.037(2) 0.0282(18) 0.0274(17) 0.0025(14) 0.0041(15) 0.0034(15)
C5 0.0215(16) 0.0244(17) 0.042(2) -0.0028(15) 0.0020(14) -0.0054(13)
C30 0.034(2) 0.0306(19) 0.0322(18) -0.0080(15) -0.0093(15) 0.0094(15)
O38B 0.040(6) 0.045(6) 0.043(6) -0.007(5) -0.006(5) 0.013(4)
C9 0.038(2) 0.034(2) 0.0326(19) -0.0047(16) 0.0063(16) -0.0036(16)
C10 0.043(2) 0.0285(19) 0.039(2) 0.0012(16) 0.0023(17) 0.0035(16)
C29 0.034(2) 0.0307(19) 0.037(2) -0.0067(16) -0.0098(16) 0.0113(16)
C35 0.035(2) 0.0253(18) 0.052(2) 0.0053(17) 0.0116(17) -0.0015(15)
C34 0.044(2) 0.031(2) 0.037(2) 0.0098(16) 0.0103(17) 0.0067(17)
O38A 0.037(2) 0.049(3) 0.046(3) 0.004(2) 0.001(2) 0.014(2)
O40A 0.137(8) 0.078(6) 0.070(5) -0.048(4) -0.045(5) 0.022(5)

loop_
_atom_type_symbol
_atom_type_description
_atom_type_scat_dispersion_real
_atom_type_scat_dispersion_imag
_atom_type_scat_source
C C 0.0181 0.0091 'International Tables Vol C Tables 4.2.6.8 and 6.1.1.4'
H H 0.0000 0.0000 'International Tables Vol C Tables 4.2.6.8 and 6.1.1.4'
N N 0.0311 0.0180 'International Tables Vol C Tables 4.2.6.8 and 6.1.1.4'
Ni Ni -3.0029 0.5091 'International Tables Vol C Tables 4.2.6.8 and 6.1.1.4'
O O 0.0492 0.0322 'International Tables Vol C Tables 4.2.6.8 and 6.1.1.4'

loop_
_exptl_crystal_face_index_h
_exptl_crystal_face_index_k
_exptl_crystal_face_index_l
_exptl_crystal_face_perp_dist
-1 14 -2 0.0119
0 -14 2 0.0019
-7 0 1 0.0456
7 -1 -1 0.0640
-2 -6 -7 0.0043
2 6 7 0.0060

loop_
_geom_angle_atom_site_label_1
_geom_angle_atom_site_label_2
_geom_angle_atom_site_label_3
_geom_angle
_geom_angle_site_symmetry_1
_geom_angle_site_symmetry_3
_geom_angle_publ_flag
O13 Ni1 O24 162.97(9) . 1_455 ?
O13 Ni1 O25 102.48(9) . 1_455 ?
O13 Ni1 N26 90.55(10) . . ?
O13 Ni1 N1 88.16(10) . . ?
O13 Ni1 N22 101.34(10) . 4_565 ?
O24 Ni1 O25 60.50(8) 1_455 1_455 ?
O24 Ni1 N22 95.65(10) 1_455 4_565 ?
N26 Ni1 O24 89.02(10) . 1_455 ?
N26 Ni1 O25 89.07(10) . 1_455 ?
N26 Ni1 N22 88.05(11) . 4_565 ?
N1 Ni1 O24 91.01(10) . 1_455 ?
N1 Ni1 O25 87.19(10) . 1_455 ?
N1 Ni1 N26 175.69(11) . . ?
N1 Ni1 N22 96.23(11) . 4_565 ?
N22 Ni1 O25 156.03(10) 4_565 1_455 ?
C14 O13 Ni1 132.4(2) . . ?
C23 O24 Ni1 93.96(18) . 1_655 ?
C23 O25 Ni1 85.37(19) . 1_655 ?
H39A O39 H39B 104.6 . . ?
C27 N26 Ni1 122.8(2) . . ?
C27 N26 C30 106.2(3) . . ?
C30 N26 Ni1 130.8(2) . . ?
C2 N3 C6 128.7(3) . . ?
C2 N3 C4 107.4(3) . . ?
C4 N3 C6 123.9(3) . . ?
C2 N1 Ni1 126.5(2) . . ?
C2 N1 C5 106.0(3) . . ?
C5 N1 Ni1 127.4(2) . . ?
Ni1 N22 H22A 99(3) 4_666 . ?
Ni1 N22 H22B 98(3) 4_666 . ?
C18 N22 Ni1 120.9(2) . 4_666 ?
C18 N22 H22A 111(3) . . ?
C18 N22 H22B 113(3) . . ?
H22A N22 H22B 113(4) . . ?
C27 N28 C31 125.7(3) . . ?
C27 N28 C29 107.4(3) . . ?
C29 N28 C31 126.6(3) . . ?
C17 C18 N22 120.4(3) . . ?
C17 C18 C19 119.9(3) . . ?
C19 C18 N22 119.7(3) . . ?
C18 C17 H17 119.8 . . ?
C18 C17 C16 120.3(3) . . ?
C16 C17 H17 119.8 . . ?
O13 C14 C16 114.2(3) . . ?
O15 C14 O13 126.2(3) . . ?
O15 C14 C16 119.6(3) . . ?
C17 C16 C14 119.6(3) . . ?
C21 C16 C17 119.8(3) . . ?
C21 C16 C14 120.5(3) . . ?
C19 C20 C21 120.0(3) . . ?
C19 C20 C23 119.6(3) . . ?
C21 C20 C23 120.3(3) . . ?
N26 C27 N28 110.8(3) . . ?
N26 C27 H27 124.6 . . ?
N28 C27 H27 124.6 . . ?
C18 C19 C20 120.0(3) . . ?
C18 C19 H19 120.0 . . ?
C20 C19 H19 120.0 . . ?
C32 C31 N28 118.2(3) . . ?
C37 C31 N28 118.2(3) . . ?
C37 C31 C32 123.6(3) . . ?
C31 C32 C37 118.2(3) . 3_667 ?
C31 C32 C33 122.8(3) . . ?
C33 C32 C37 119.0(3) . 3_667 ?
C31 C37 C32 118.2(3) . 3_667 ?
C31 C37 C36 123.3(3) . 3_667 ?
C32 C37 C36 118.5(3) 3_667 3_667 ?
C16 C21 C20 119.9(3) . . ?
C16 C21 H21 120.0 . . ?
C20 C21 H21 120.0 . . ?
N3 C2 H2 124.4 . . ?
N1 C2 N3 111.2(3) . . ?
N1 C2 H2 124.4 . . ?
C6 C7 C12 117.7(3) . 3_656 ?
C6 C7 C8 123.9(3) . . ?
C8 C7 C12 118.4(3) . 3_656 ?
O24 C23 Ni1 55.58(15) . 1_655 ?
O24 C23 C20 118.4(3) . . ?
O25 C23 Ni1 64.59(17) . 1_655 ?
O25 C23 O24 120.2(3) . . ?
O25 C23 C20 121.4(3) . . ?
C20 C23 Ni1 173.8(2) . 1_655 ?
C7 C6 N3 118.9(3) . . ?
C12 C6 N3 117.1(3) . . ?
C12 C6 C7 123.9(3) . . ?
C6 C12 C7 118.3(3) . 3_656 ?
C6 C12 C11 123.5(3) . 3_656 ?
C11 C12 C7 118.2(3) 3_656 3_656 ?
C7 C8 H8 119.4 . . ?
C9 C8 C7 121.2(3) . . ?
C9 C8 H8 119.4 . . ?
C37 C36 H36 120.0 3_667 . ?
C35 C36 C37 120.0(3) . 3_667 ?
C35 C36 H36 120.0 . . ?
C12 C11 H11 119.3 3_656 . ?
C10 C11 C12 121.5(3) . 3_656 ?
C10 C11 H11 119.3 . . ?
N3 C4 H4 126.7 . . ?
C5 C4 N3 106.6(3) . . ?
C5 C4 H4 126.7 . . ?
C32 C33 H33 119.9 . . ?
C34 C33 C32 120.3(3) . . ?
C34 C33 H33 119.9 . . ?
N1 C5 H5 125.6 . . ?
C4 C5 N1 108.8(3) . . ?
C4 C5 H5 125.6 . . ?
N26 C30 H30 125.1 . . ?
C29 C30 N26 109.9(3) . . ?
C29 C30 H30 125.1 . . ?
H38A O38B H38B 104.3 . . ?
C8 C9 H9 119.9 . . ?
C8 C9 C10 120.3(4) . . ?
C10 C9 H9 119.9 . . ?
C11 C10 C9 120.4(4) . . ?
C11 C10 H10 119.8 . . ?
C9 C10 H10 119.8 . . ?
N28 C29 H29 127.1 . . ?
C30 C29 N28 105.8(3) . . ?
C30 C29 H29 127.1 . . ?
C36 C35 H35 119.4 . . ?
C36 C35 C34 121.3(4) . . ?
C34 C35 H35 119.4 . . ?
C33 C34 C35 120.9(4) . . ?
C33 C34 H34 119.5 . . ?
C35 C34 H34 119.5 . . ?
H38C O38A H38D 104.5 . . ?
H40A O40A H40B 104.5 . . ?

loop_
_geom_bond_atom_site_label_1
_geom_bond_atom_site_label_2
_geom_bond_distance
_geom_bond_site_symmetry_2
_geom_bond_publ_flag
Ni1 O13 2.008(2) . ?
Ni1 O24 2.078(2) 1_455 ?
Ni1 O25 2.278(2) 1_455 ?
Ni1 N26 2.052(3) . ?
Ni1 N1 2.040(3) . ?
Ni1 N22 2.113(3) 4_565 ?
O13 C14 1.267(4) . ?
O24 Ni1 2.078(2) 1_655 ?
O24 C23 1.277(4) . ?
O25 Ni1 2.278(2) 1_655 ?
O25 C23 1.262(4) . ?
O15 C14 1.244(4) . ?
O39 H39A 0.8706 . ?
O39 H39B 0.8697 . ?
N26 C27 1.313(4) . ?
N26 C30 1.373(4) . ?
N3 C2 1.338(4) . ?
N3 C6 1.451(4) . ?
N3 C4 1.368(4) . ?
N1 C2 1.316(4) . ?
N1 C5 1.381(4) . ?
N22 Ni1 2.113(3) 4_666 ?
N22 C18 1.437(4) . ?
N22 H22A 0.973(19) . ?
N22 H22B 0.98(2) . ?
N28 C27 1.353(4) . ?
N28 C31 1.431(4) . ?
N28 C29 1.376(4) . ?
C18 C17 1.390(4) . ?
C18 C19 1.392(4) . ?
C17 H17 0.9500 . ?
C17 C16 1.393(4) . ?
C14 C16 1.516(4) . ?
C16 C21 1.392(4) . ?
C20 C19 1.394(4) . ?
C20 C21 1.397(4) . ?
C20 C23 1.486(4) . ?
C27 H27 0.9500 . ?
C19 H19 0.9500 . ?
C31 C32 1.403(5) . ?
C31 C37 1.399(5) . ?
C32 C37 1.431(4) 3_667 ?
C32 C33 1.424(5) . ?
C37 C32 1.431(5) 3_667 ?
C37 C36 1.436(5) 3_667 ?
C21 H21 0.9500 . ?
C2 H2 0.9500 . ?
C7 C6 1.401(5) . ?
C7 C12 1.442(5) 3_656 ?
C7 C8 1.427(5) . ?
C23 Ni1 2.513(3) 1_655 ?
C6 C12 1.393(5) . ?
C12 C7 1.442(5) 3_656 ?
C12 C11 1.426(5) 3_656 ?
C8 H8 0.9500 . ?
C8 C9 1.357(5) . ?
C36 C37 1.436(5) 3_667 ?
C36 H36 0.9500 . ?
C36 C35 1.355(5) . ?
C11 C12 1.426(5) 3_656 ?
C11 H11 0.9500 . ?
C11 C10 1.353(5) . ?
C4 H4 0.9500 . ?
C4 C5 1.352(5) . ?
C33 H33 0.9500 . ?
C33 C34 1.355(5) . ?
C5 H5 0.9500 . ?
C30 H30 0.9500 . ?
C30 C29 1.353(5) . ?
O38B H38A 0.8691 . ?
O38B H38B 0.8717 . ?
C9 H9 0.9500 . ?
C9 C10 1.427(5) . ?
C10 H10 0.9500 . ?
C29 H29 0.9500 . ?
C35 H35 0.9500 . ?
C35 C34 1.408(6) . ?
C34 H34 0.9500 . ?
O38A H38C 0.8714 . ?
O38A H38D 0.8699 . ?
O40A H40A 0.8700 . ?
O40A H40B 0.8702 . ?

loop_
_geom_hbond_atom_site_label_D
_geom_hbond_atom_site_label_H
_geom_hbond_atom_site_label_A
_geom_hbond_distance_DH
_geom_hbond_distance_HA
_geom_hbond_distance_DA
_geom_hbond_angle_DHA
_geom_hbond_site_symmetry_A
O39 H39A O24 0.87 1.86 2.711(3) 163.9 4_666
O39 H39B O38B 0.87 2.03 2.877(10) 163.3 .
O39 H39B O38A 0.87 1.94 2.796(5) 169.6 .
O38A H38C O25 0.87 2.02 2.887(5) 177.2 .
O38A H38D O15 0.87 2.11 2.977(6) 172.3 4_666
O40A H40A O40A 0.87 2.39 2.99(2) 127.0 3_757

loop_
_geom_torsion_atom_site_label_1
_geom_torsion_atom_site_label_2
_geom_torsion_atom_site_label_3
_geom_torsion_atom_site_label_4
_geom_torsion
_geom_torsion_site_symmetry_1
_geom_torsion_site_symmetry_2
_geom_torsion_site_symmetry_3
_geom_torsion_site_symmetry_4
_geom_torsion_publ_flag
Ni1 O13 C14 O15 -3.4(5) . . . . ?
Ni1 O13 C14 C16 177.94(19) . . . . ?
Ni1 O24 C23 O25 -0.2(3) 1_655 . . . ?
Ni1 O24 C23 C20 -178.1(3) 1_655 . . . ?
Ni1 O25 C23 O24 0.2(3) 1_655 . . . ?
Ni1 O25 C23 C20 178.0(3) 1_655 . . . ?
Ni1 N26 C27 N28 -174.8(2) . . . . ?
Ni1 N26 C30 C29 174.4(3) . . . . ?
Ni1 N1 C2 N3 176.2(2) . . . . ?
Ni1 N1 C5 C4 -176.4(3) . . . . ?
Ni1 N22 C18 C17 -85.2(3) 4_666 . . . ?
Ni1 N22 C18 C19 95.6(3) 4_666 . . . ?
O13 C14 C16 C17 -12.4(4) . . . . ?
O13 C14 C16 C21 165.5(3) . . . . ?
O15 C14 C16 C17 168.8(3) . . . . ?
O15 C14 C16 C21 -13.2(5) . . . . ?
N26 C30 C29 N28 -0.5(5) . . . . ?
N3 C6 C12 C7 -175.3(3) . . . 3_656 ?
N3 C6 C12 C11 6.2(5) . . . 3_656 ?
N3 C4 C5 N1 -0.1(4) . . . . ?
N22 C18 C17 C16 -179.2(3) . . . . ?
N22 C18 C19 C20 177.1(3) . . . . ?
N28 C31 C32 C37 179.4(3) . . . 3_667 ?
N28 C31 C32 C33 -1.5(5) . . . . ?
N28 C31 C37 C32 -179.4(3) . . . 3_667 ?
N28 C31 C37 C36 0.7(5) . . . 3_667 ?
C18 C17 C16 C14 179.6(3) . . . . ?
C18 C17 C16 C21 1.6(5) . . . . ?
C17 C18 C19 C20 -2.1(5) . . . . ?
C17 C16 C21 C20 -1.2(5) . . . . ?
C14 C16 C21 C20 -179.2(3) . . . . ?
C27 N26 C30 C29 0.4(4) . . . . ?
C27 N28 C31 C32 111.5(4) . . . . ?
C27 N28 C31 C37 -69.1(4) . . . . ?
C27 N28 C29 C30 0.4(4) . . . . ?
C19 C18 C17 C16 0.0(5) . . . . ?
C19 C20 C21 C16 -0.9(5) . . . . ?
C19 C20 C23 O24 167.1(3) . . . . ?
C19 C20 C23 O25 -10.8(5) . . . . ?
C31 N28 C27 N26 173.9(3) . . . . ?
C31 N28 C29 C30 -173.6(3) . . . . ?
C31 C32 C33 C34 179.7(3) . . . . ?
C32 C31 C37 C32 0.1(5) . . . 3_667 ?
C32 C31 C37 C36 -179.9(3) . . . 3_667 ?
C32 C33 C34 C35 -0.1(6) . . . . ?
C37 C31 C32 C37 -0.1(5) . . . 3_667 ?
C37 C31 C32 C33 179.1(3) . . . . ?
C37 C32 C33 C34 -1.1(5) 3_667 . . . ?
C37 C36 C35 C34 -1.7(5) 3_667 . . . ?
C21 C20 C19 C18 2.5(5) . . . . ?
C21 C20 C23 O24 -9.7(5) . . . . ?
C21 C20 C23 O25 172.4(3) . . . . ?
C2 N3 C6 C7 73.4(5) . . . . ?
C2 N3 C6 C12 -110.1(4) . . . . ?
C2 N3 C4 C5 -0.3(4) . . . . ?
C2 N1 C5 C4 0.5(4) . . . . ?
C7 C6 C12 C7 0.9(6) . . . 3_656 ?
C7 C6 C12 C11 -177.6(3) . . . 3_656 ?
C7 C8 C9 C10 -0.2(6) . . . . ?
C23 C20 C19 C18 -174.3(3) . . . . ?
C23 C20 C21 C16 176.0(3) . . . . ?
C6 N3 C2 N1 179.5(3) . . . . ?
C6 N3 C4 C5 -179.3(3) . . . . ?
C6 C7 C8 C9 178.6(3) . . . . ?
C12 C7 C6 N3 175.3(3) 3_656 . . . ?
C12 C7 C6 C12 -0.9(6) 3_656 . . . ?
C12 C7 C8 C9 -1.5(5) 3_656 . . . ?
C12 C11 C10 C9 -0.2(6) 3_656 . . . ?
C8 C7 C6 N3 -4.9(5) . . . . ?
C8 C7 C6 C12 178.9(3) . . . . ?
C8 C9 C10 C11 1.2(6) . . . . ?
C36 C35 C34 C33 1.5(6) . . . . ?
C4 N3 C2 N1 0.7(4) . . . . ?
C4 N3 C6 C7 -107.9(4) . . . . ?
C4 N3 C6 C12 68.6(5) . . . . ?
C5 N1 C2 N3 -0.7(4) . . . . ?
C30 N26 C27 N28 -0.1(4) . . . . ?
C29 N28 C27 N26 -0.2(4) . . . . ?
C29 N28 C31 C32 -75.6(4) . . . . ?
C29 N28 C31 C37 103.9(4) . . . . ?

loop_
_exptl_oxdiff_crystal_face_indexfrac_h
_exptl_oxdiff_crystal_face_indexfrac_k
_exptl_oxdiff_crystal_face_indexfrac_l
_exptl_oxdiff_crystal_face_x
_exptl_oxdiff_crystal_face_y
_exptl_oxdiff_crystal_face_z
-1.0689 13.5565 -2.1348 -0.0614 0.3449 0.9366
0.4355 -13.7106 2.2440 0.0777 -0.4320 -0.8985
-6.6089 -0.3518 0.9062 0.1599 -0.8639 0.4777
6.5809 -1.1034 -1.3802 -0.2380 0.8049 -0.5437
-1.6818 -6.2474 -6.5898 -0.8782 -0.4782 -0.0089
1.6818 6.2474 6.5898 0.8782 0.4782 0.0089
